data_1502480
loop_
_publ_author_name
'Huang, Guoli'
'Sun, Hongsheng'
'Qiu, Xiaojie'
'Jin, Can'
'Lin, Chen'
'Shen, Yingzhong'
'Jiang, Juli'
'Wang, Leyong'

_publ_section_title
;
 Ligand-free copper-catalyzed regioselective C-2 arylation of
 imidazo[2,1-b]thiazoles.
;
_journal_issue 19
_journal_name_full 'Organic letters'
_journal_page_first 5224
_journal_page_last 5227
_journal_paper_doi 10.1021/ol2021109
_journal_volume 13
_journal_year 2011
_chemical_formula_moiety 'C18 H14 N2 S'
_chemical_formula_sum 'C18 H14 N2 S'
_chemical_formula_weight 290.37
_chemical_name_systematic
; 
 ? 
;
_space_group_IT_number 14
_symmetry_cell_setting orthorhombic
_symmetry_space_group_name_Hall '-P 2yab'
_symmetry_space_group_name_H-M 'P 1 21/a 1'
_atom_sites_solution_hydrogens geom
_atom_sites_solution_primary direct
_atom_sites_solution_secondary difmap
_audit_creation_method SHELXL-97
_cell_angle_alpha 90.00
_cell_angle_beta 90.00
_cell_angle_gamma 90.00
_cell_formula_units_Z 8
_cell_length_a 7.4161(11)
_cell_length_b 13.563(2)
_cell_length_c 29.240(4)
_cell_measurement_reflns_used 5759
_cell_measurement_temperature 291(2)
_cell_measurement_theta_max 26.00
_cell_measurement_theta_min 0.997
_cell_volume 2941.1(7)
_computing_cell_refinement 'Bruker SMART'
_computing_data_collection 'Bruker SMART'
_computing_data_reduction 'Bruker SMART'
_computing_molecular_graphics 'Bruker SHELXTL'
_computing_publication_material 'Bruker SHELXTL'
_computing_structure_refinement 'SHELXL-97 (Sheldrick, 1997)'
_computing_structure_solution 'SHELXS-97 (Sheldrick, 1990)'
_diffrn_ambient_temperature 291(2)
_diffrn_measured_fraction_theta_full 0.997
_diffrn_measured_fraction_theta_max 0.997
_diffrn_measurement_device_type 'fine-focus sealed tube'
_diffrn_measurement_method 'phi and omega scans'
_diffrn_radiation_monochromator graphite
_diffrn_radiation_source 'fine-focus sealed tube'
_diffrn_radiation_type MoK\a
_diffrn_radiation_wavelength 0.71073
_diffrn_reflns_av_R_equivalents 0.0267
_diffrn_reflns_av_sigmaI/netI 0.0349
_diffrn_reflns_limit_h_max 8
_diffrn_reflns_limit_h_min -9
_diffrn_reflns_limit_k_max 16
_diffrn_reflns_limit_k_min -16
_diffrn_reflns_limit_l_max 21
_diffrn_reflns_limit_l_min -36
_diffrn_reflns_number 15731
_diffrn_reflns_theta_full 26.00
_diffrn_reflns_theta_max 26.00
_diffrn_reflns_theta_min 1.66
_diffrn_standards_decay_% none
_diffrn_standards_interval_count none
_diffrn_standards_interval_time none
_diffrn_standards_number none
_exptl_absorpt_coefficient_mu 0.214
_exptl_absorpt_correction_T_max 0.935
_exptl_absorpt_correction_T_min 0.918
_exptl_absorpt_correction_type multi-scan
_exptl_absorpt_process_details SADABS
_exptl_crystal_colour colorless
_exptl_crystal_density_diffrn 1.312
_exptl_crystal_density_meas ?
_exptl_crystal_density_method 'not measured'
_exptl_crystal_description block
_exptl_crystal_F_000 1216
_exptl_crystal_size_max 0.401
_exptl_crystal_size_mid 0.386
_exptl_crystal_size_min 0.313
_refine_diff_density_max 0.510
_refine_diff_density_min -0.714
_refine_diff_density_rms 0.037
_refine_ls_extinction_method none
_refine_ls_goodness_of_fit_ref 1.052
_refine_ls_hydrogen_treatment mixed
_refine_ls_matrix_type full
_refine_ls_number_parameters 369
_refine_ls_number_reflns 5759
_refine_ls_number_restraints 0
_refine_ls_restrained_S_all 1.052
_refine_ls_R_factor_all 0.0914
_refine_ls_R_factor_gt 0.0606
_refine_ls_shift/su_max 0.000
_refine_ls_shift/su_mean 0.000
_refine_ls_structure_factor_coef Fsqd
_refine_ls_weighting_details 'calc w=1/[\s^2^(Fo^2^)+(0.0472P)^2^+1.5049P] where P=(Fo^2^+2Fc^2^)/3'
_refine_ls_weighting_scheme calc
_refine_ls_wR_factor_gt 0.1339
_refine_ls_wR_factor_ref 0.1417
_reflns_number_gt 3619
_reflns_number_total 5759
_reflns_threshold_expression >2sigma(I)
_cod_data_source_file ol2021109_si_002.cif
_cod_data_source_block hgl06
_cod_depositor_comments
;
The following automatic conversions were performed:

'_symmetry_cell_setting' value 'Orthorhombic' changed to
'orthorhombic' according to
/home/saulius/struct/CIF-dictionaries/cif_core.dic dictionary named
'cif_core.dic' version 2.4.1 from 2010-06-29.

Automatic conversion script
Id: cif_fix_values 1715 2011-07-08 13:25:40Z adriana 

The following automatic conversions were performed:

'_exptl_crystal_density_meas' value 'not measured' was changed to '?'
- the value is perceived as not measured.

Automatic conversion script
Id: cif_fix_values 3008 2015-01-20 13:52:24Z robertas 
;
_cod_original_sg_symbol_H-M P_21/a
_cod_database_code 1502480

loop_
_symmetry_equiv_pos_as_xyz
'x, y, z'
'-x+1/2, y+1/2, -z'
'-x, -y, -z'
'x-1/2, -y-1/2, z'

loop_
_atom_site_label
_atom_site_type_symbol
_atom_site_fract_x
_atom_site_fract_y
_atom_site_fract_z
_atom_site_U_iso_or_equiv
_atom_site_adp_type
_atom_site_occupancy
_atom_site_symmetry_multiplicity
_atom_site_calc_flag
_atom_site_refinement_flags
C1 C 0.7315(4) 0.1907(2) 0.50166(11) 0.0601(8) Uani 1 1 d .
C2 C 0.6522(4) 0.1309(2) 0.42930(12) 0.0655(8) Uani 1 1 d .
C3 C 0.8306(4) 0.1235(2) 0.57251(12) 0.0603(8) Uani 1 1 d .
C4 C 0.6992(4) 0.0465(2) 0.45474(12) 0.0684(9) Uani 1 1 d .
C5 C 0.7976(4) 0.0417(2) 0.54382(11) 0.0646(8) Uani 1 1 d .
H5 H 0.8107 -0.0247 0.5512 0.077 Uiso 1 1 calc R
C6 C 0.8811(4) 0.1228(2) 0.62014(12) 0.0571(8) Uani 1 1 d .
C7 C 0.9942(4) 0.1963(2) 0.63545(13) 0.0679(9) Uani 1 1 d .
H7 H 1.0361 0.2444 0.6154 0.081 Uiso 1 1 calc R
C8 C 1.0469(5) 0.1978(2) 0.68296(13) 0.0724(9) Uani 1 1 d .
H8 H 1.1230 0.2469 0.6939 0.087 Uiso 1 1 calc R
C9 C 0.9819(4) 0.1242(2) 0.71255(14) 0.0730(9) Uani 1 1 d .
H9 H 1.0144 0.1256 0.7433 0.088 Uiso 1 1 calc R
C10 C 0.8720(4) 0.0507(2) 0.69697(12) 0.0693(9) Uani 1 1 d .
H10 H 0.8328 0.0013 0.7167 0.083 Uiso 1 1 calc R
C11 C 0.8197(4) 0.0507(2) 0.65165(11) 0.0585(7) Uani 1 1 d .
H11 H 0.7415 0.0018 0.6414 0.070 Uiso 1 1 calc R
C12 C 0.7040(5) -0.0593(2) 0.44202(14) 0.0843(11) Uani 1 1 d .
H12B H 0.8216 -0.0757 0.4306 0.101 Uiso 1 1 calc R
H12C H 0.6155 -0.0719 0.4188 0.101 Uiso 1 1 calc R
H12A H 0.6780 -0.0988 0.4685 0.101 Uiso 1 1 calc R
C13 C 0.5988(3) 0.12905(15) 0.37992(6) 0.0627(8) Uani 1 1 d G
C14 C 0.6639(3) 0.05696(13) 0.35044(8) 0.0699(9) Uani 1 1 d G
H14 H 0.7435 0.0093 0.3612 0.084 Uiso 1 1 calc R
C15 C 0.6100(3) 0.05611(14) 0.30491(7) 0.0780(10) Uani 1 1 d G
H15 H 0.6535 0.0079 0.2852 0.094 Uiso 1 1 calc R
C16 C 0.4911(3) 0.12737(17) 0.28886(6) 0.0707(9) Uani 1 1 d G
H16 H 0.4550 0.1268 0.2584 0.085 Uiso 1 1 calc R
C17 C 0.4260(3) 0.19946(14) 0.31834(7) 0.0717(9) Uani 1 1 d G
H17 H 0.3464 0.2471 0.3076 0.086 Uiso 1 1 calc R
C18 C 0.4799(3) 0.20031(13) 0.36387(7) 0.0699(9) Uani 1 1 d G
H18 H 0.4364 0.2485 0.3836 0.084 Uiso 1 1 calc R
C19 C 0.4893(4) 0.5557(2) -0.13901(10) 0.0546(7) Uani 1 1 d .
H19 H 0.5286 0.5053 -0.1199 0.066 Uiso 1 1 calc R
C20 C 0.5413(4) 0.5579(2) -0.18395(12) 0.0665(9) Uani 1 1 d .
H20 H 0.6149 0.5077 -0.1950 0.080 Uiso 1 1 calc R
C21 C 0.4893(4) 0.6301(2) -0.21275(11) 0.0614(8) Uani 1 1 d .
H21 H 0.5253 0.6298 -0.2432 0.074 Uiso 1 1 calc R
C22 C 0.3801(4) 0.7054(2) -0.19562(12) 0.0691(9) Uani 1 1 d .
H22 H 0.3423 0.7549 -0.2154 0.083 Uiso 1 1 calc R
C23 C 0.3253(4) 0.7094(2) -0.14996(11) 0.0613(8) Uani 1 1 d .
H23 H 0.2585 0.7624 -0.1389 0.074 Uiso 1 1 calc R
C24 C 0.3735(3) 0.63216(19) -0.12172(9) 0.0440(6) Uani 1 1 d .
C25 C 0.3174(4) 0.63433(19) -0.07293(9) 0.0480(6) Uani 1 1 d .
C26 C 0.2713(4) 0.7164(2) -0.04815(10) 0.0529(7) Uani 1 1 d .
H26 H 0.2710 0.7820 -0.0575 0.063 Uiso 1 1 calc R
C27 C 0.2486(3) 0.5745(2) -0.00729(11) 0.0527(7) Uani 1 1 d .
C28 C 0.1533(4) 0.6278(2) 0.06903(11) 0.0575(8) Uani 1 1 d .
C29 C 0.1684(4) 0.7106(2) 0.03830(11) 0.0563(7) Uani 1 1 d .
C30 C 0.1430(5) 0.8167(2) 0.05502(13) 0.0733(9) Uani 1 1 d .
H30A H 0.0303 0.8418 0.0439 0.110 Uiso 1 1 calc R
H30B H 0.2398 0.8569 0.0438 0.110 Uiso 1 1 calc R
H30C H 0.1429 0.8177 0.0879 0.110 Uiso 1 1 calc R
C31 C 0.1094(4) 0.6265(2) 0.11688(12) 0.0579(8) Uani 1 1 d .
C32 C -0.0116(4) 0.5580(2) 0.13556(12) 0.0680(9) Uani 1 1 d .
H32 H -0.0613 0.5108 0.1162 0.082 Uiso 1 1 calc R
C33 C -0.0607(5) 0.5568(2) 0.18068(13) 0.0722(9) Uani 1 1 d .
H33 H -0.1418 0.5100 0.1915 0.087 Uiso 1 1 calc R
C34 C 0.0134(4) 0.6277(2) 0.21048(12) 0.0691(9) Uani 1 1 d .
H34 H -0.0192 0.6285 0.2412 0.083 Uiso 1 1 calc R
C35 C 0.1337(4) 0.6952(2) 0.19393(10) 0.0592(7) Uani 1 1 d .
H35 H 0.1830 0.7424 0.2133 0.071 Uiso 1 1 calc R
C36 C 0.1832(4) 0.6927(2) 0.14672(11) 0.0638(8) Uani 1 1 d .
H36 H 0.2681 0.7375 0.1360 0.077 Uiso 1 1 calc R
N1 N 0.7934(3) 0.21602(18) 0.54501(8) 0.0571(6) Uani 1 1 d .
N2 N 0.7386(3) 0.08299(17) 0.50011(9) 0.0596(6) Uani 1 1 d .
N3 N 0.3096(3) 0.54494(16) -0.04882(9) 0.0566(6) Uani 1 1 d .
N4 N 0.2245(3) 0.67752(17) -0.00514(8) 0.0550(6) Uani 1 1 d .
S1 S 0.67156(11) 0.25020(7) 0.45177(3) 0.0697(3) Uani 1 1 d .
S2 S 0.20075(11) 0.51125(6) 0.04297(3) 0.0632(2) Uani 1 1 d .

loop_
_atom_site_aniso_label
_atom_site_aniso_U_11
_atom_site_aniso_U_22
_atom_site_aniso_U_33
_atom_site_aniso_U_23
_atom_site_aniso_U_13
_atom_site_aniso_U_12
C1 0.0490(16) 0.0522(17) 0.079(2) -0.0109(15) -0.0143(14) -0.0044(13)
C2 0.0474(16) 0.0644(19) 0.085(2) -0.0017(17) -0.0024(15) -0.0134(14)
C3 0.0418(15) 0.0606(18) 0.079(2) 0.0028(16) 0.0067(14) -0.0136(13)
C4 0.0547(19) 0.063(2) 0.087(3) -0.0115(18) -0.0156(16) 0.0051(15)
C5 0.0569(19) 0.0547(18) 0.082(2) 0.0018(16) -0.0199(16) 0.0102(14)
C6 0.0395(14) 0.0464(15) 0.085(2) 0.0037(15) 0.0064(14) -0.0017(12)
C7 0.0537(18) 0.0572(18) 0.093(3) -0.0034(17) -0.0101(16) -0.0032(14)
C8 0.066(2) 0.0578(19) 0.094(3) -0.0011(18) -0.0173(18) 0.0066(16)
C9 0.063(2) 0.061(2) 0.095(3) -0.0072(18) -0.0046(18) -0.0037(16)
C10 0.0566(19) 0.075(2) 0.076(2) 0.0095(18) -0.0133(16) -0.0015(16)
C11 0.0543(17) 0.0544(17) 0.067(2) 0.0135(14) -0.0050(14) 0.0027(13)
C12 0.077(2) 0.069(2) 0.107(3) -0.023(2) -0.013(2) 0.0169(18)
C13 0.0484(16) 0.0493(16) 0.091(2) -0.0069(16) -0.0022(15) -0.0007(13)
C14 0.0549(18) 0.065(2) 0.090(3) -0.0167(18) 0.0046(17) -0.0006(15)
C15 0.071(2) 0.072(2) 0.091(3) -0.012(2) 0.0021(19) -0.0025(18)
C16 0.0550(18) 0.072(2) 0.085(3) -0.0097(19) 0.0000(17) -0.0196(16)
C17 0.079(2) 0.061(2) 0.075(2) 0.0173(18) 0.0135(18) -0.0056(17)
C18 0.063(2) 0.069(2) 0.078(2) -0.0020(18) 0.0134(17) 0.0128(16)
C19 0.0524(16) 0.0526(16) 0.0589(19) -0.0097(14) -0.0146(13) 0.0049(13)
C20 0.0624(19) 0.064(2) 0.073(2) -0.0150(17) 0.0092(16) 0.0053(16)
C21 0.0553(17) 0.070(2) 0.0594(19) -0.0104(16) 0.0001(14) -0.0135(15)
C22 0.067(2) 0.071(2) 0.069(2) 0.0211(17) 0.0186(16) 0.0072(16)
C23 0.0539(17) 0.0621(18) 0.068(2) 0.0114(15) 0.0086(14) 0.0100(14)
C24 0.0372(13) 0.0548(15) 0.0401(14) -0.0001(12) -0.0063(10) -0.0070(11)
C25 0.0481(15) 0.0450(15) 0.0508(17) -0.0005(12) 0.0017(12) -0.0135(12)
C26 0.0547(17) 0.0448(15) 0.0591(18) 0.0011(13) 0.0035(13) 0.0011(12)
C27 0.0341(13) 0.0481(16) 0.076(2) 0.0009(14) 0.0002(13) -0.0059(11)
C28 0.0429(15) 0.0538(17) 0.076(2) 0.0011(15) -0.0134(14) -0.0045(13)
C29 0.0392(15) 0.0621(18) 0.068(2) 0.0027(15) 0.0011(13) -0.0121(12)
C30 0.072(2) 0.0541(18) 0.094(3) 0.0076(18) 0.0160(18) 0.0019(16)
C31 0.0507(16) 0.0426(15) 0.080(2) 0.0007(15) -0.0080(15) 0.0012(12)
C32 0.0544(18) 0.069(2) 0.080(2) 0.0001(18) -0.0001(16) -0.0046(15)
C33 0.072(2) 0.065(2) 0.080(3) 0.0088(18) 0.0010(18) -0.0051(17)
C34 0.066(2) 0.067(2) 0.075(2) -0.0019(17) 0.0092(17) 0.0121(17)
C35 0.0619(18) 0.0573(18) 0.0584(19) 0.0012(15) -0.0080(14) 0.0115(15)
C36 0.073(2) 0.0599(18) 0.0583(19) -0.0026(15) -0.0057(15) 0.0079(15)
N1 0.0548(14) 0.0578(15) 0.0586(16) -0.0163(12) 0.0085(11) -0.0074(11)
N2 0.0575(14) 0.0437(13) 0.0778(18) -0.0014(12) -0.0118(12) -0.0197(11)
N3 0.0547(14) 0.0424(12) 0.0726(18) 0.0047(12) 0.0029(12) -0.0041(10)
N4 0.0449(13) 0.0516(14) 0.0685(17) 0.0031(12) 0.0076(11) 0.0046(10)
S1 0.0552(4) 0.0696(5) 0.0844(6) -0.0001(4) 0.0063(4) 0.0011(4)
S2 0.0630(5) 0.0492(4) 0.0773(6) -0.0007(4) -0.0016(4) -0.0038(4)

loop_
_atom_type_symbol
_atom_type_description
_atom_type_scat_dispersion_real
_atom_type_scat_dispersion_imag
_atom_type_scat_source
C C 0.0033 0.0016 'International Tables Vol C Tables 4.2.6.8 and 6.1.1.4'
H H 0.0000 0.0000 'International Tables Vol C Tables 4.2.6.8 and 6.1.1.4'
N N 0.0061 0.0033 'International Tables Vol C Tables 4.2.6.8 and 6.1.1.4'
S S 0.1246 0.1234 'International Tables Vol C Tables 4.2.6.8 and 6.1.1.4'

loop_
_geom_angle_atom_site_label_1
_geom_angle_atom_site_label_2
_geom_angle_atom_site_label_3
_geom_angle
N1 C1 N2 105.2(3)
N1 C1 S1 137.8(2)
N2 C1 S1 116.7(2)
C4 C2 C13 124.1(3)
C4 C2 S1 122.1(3)
C13 C2 S1 113.5(2)
C5 C3 C6 127.8(3)
C5 C3 N1 107.7(3)
C6 C3 N1 124.4(3)
C2 C4 N2 104.8(3)
C2 C4 C12 131.3(3)
N2 C4 C12 123.8(3)
C3 C5 N2 105.6(3)
C3 C5 H5 127.2
N2 C5 H5 127.2
C7 C6 C11 118.9(3)
C7 C6 C3 117.8(3)
C11 C6 C3 123.3(3)
C6 C7 C8 119.2(3)
C6 C7 H7 120.4
C8 C7 H7 120.4
C9 C8 C7 119.3(3)
C9 C8 H8 120.3
C7 C8 H8 120.3
C10 C9 C8 121.2(4)
C10 C9 H9 119.4
C8 C9 H9 119.4
C9 C10 C11 119.2(3)
C9 C10 H10 120.4
C11 C10 H10 120.4
C10 C11 C6 122.2(3)
C10 C11 H11 118.9
C6 C11 H11 118.9
C4 C12 H12B 109.5
C4 C12 H12C 109.5
H12B C12 H12C 109.5
C4 C12 H12A 109.5
H12B C12 H12A 109.5
H12C C12 H12A 109.5
C14 C13 C18 120.0
C14 C13 C2 121.19(18)
C18 C13 C2 118.80(18)
C13 C14 C15 120.0
C13 C14 H14 120.0
C15 C14 H14 120.0
C14 C15 C16 120.0
C14 C15 H15 120.0
C16 C15 H15 120.0
C17 C16 C15 120.0
C17 C16 H16 120.0
C15 C16 H16 120.0
C18 C17 C16 120.0
C18 C17 H17 120.0
C16 C17 H17 120.0
C17 C18 C13 120.0
C17 C18 H18 120.0
C13 C18 H18 120.0
C20 C19 C24 119.3(3)
C20 C19 H19 120.3
C24 C19 H19 120.3
C21 C20 C19 122.3(3)
C21 C20 H20 118.9
C19 C20 H20 118.9
C20 C21 C22 118.2(3)
C20 C21 H21 120.9
C22 C21 H21 120.9
C21 C22 C23 122.7(3)
C21 C22 H22 118.6
C23 C22 H22 118.6
C24 C23 C22 117.8(3)
C24 C23 H23 121.1
C22 C23 H23 121.1
C23 C24 C19 119.4(3)
C23 C24 C25 119.1(3)
C19 C24 C25 121.3(2)
C26 C25 N3 115.2(2)
C26 C25 C24 126.3(2)
N3 C25 C24 118.5(2)
C25 C26 N4 103.2(2)
C25 C26 H26 128.4
N4 C26 H26 128.4
N3 C27 N4 112.0(2)
N3 C27 S2 132.7(2)
N4 C27 S2 115.2(2)
C31 C28 C29 129.3(3)
C31 C28 S2 116.7(2)
C29 C28 S2 114.0(2)
N4 C29 C28 109.6(3)
N4 C29 C30 128.6(3)
C28 C29 C30 121.5(3)
C29 C30 H30A 109.5
C29 C30 H30B 109.5
H30A C30 H30B 109.5
C29 C30 H30C 109.5
H30A C30 H30C 109.5
H30B C30 H30C 109.5
C36 C31 C32 116.3(3)
C36 C31 C28 121.6(3)
C32 C31 C28 122.1(3)
C33 C32 C31 123.6(3)
C33 C32 H32 118.2
C31 C32 H32 118.2
C32 C33 C34 118.9(3)
C32 C33 H33 120.5
C34 C33 H33 120.5
C35 C34 C33 119.5(3)
C35 C34 H34 120.2
C33 C34 H34 120.2
C34 C35 C36 119.6(3)
C34 C35 H35 120.2
C36 C35 H35 120.2
C31 C36 C35 122.0(3)
C31 C36 H36 119.0
C35 C36 H36 119.0
C1 N1 C3 109.8(2)
C4 N2 C5 137.0(3)
C4 N2 C1 111.3(3)
C5 N2 C1 111.5(2)
C27 N3 C25 102.0(2)
C26 N4 C27 107.5(2)
C26 N4 C29 139.3(2)
C27 N4 C29 113.2(2)
C1 S1 C2 84.63(15)
C27 S2 C28 87.94(14)

loop_
_geom_bond_atom_site_label_1
_geom_bond_atom_site_label_2
_geom_bond_distance
C1 N1 1.391(4)
C1 N2 1.463(4)
C1 S1 1.725(3)
C2 C4 1.409(4)
C2 C13 1.497(4)
C2 S1 1.753(3)
C3 C5 1.413(4)
C3 C6 1.442(4)
C3 N1 1.516(4)
C4 N2 1.446(4)
C4 C12 1.482(4)
C5 N2 1.463(4)
C5 H5 0.9300
C6 C7 1.378(4)
C6 C11 1.419(4)
C7 C8 1.443(5)
C7 H7 0.9300
C8 C9 1.406(5)
C8 H8 0.9300
C9 C10 1.366(4)
C9 H9 0.9300
C10 C11 1.381(4)
C10 H10 0.9300
C11 H11 0.9300
C12 H12B 0.9600
C12 H12C 0.9600
C12 H12A 0.9600
C13 C14 1.3900
C13 C18 1.3900
C14 C15 1.3900
C14 H14 0.9300
C15 C16 1.3900
C15 H15 0.9300
C16 C17 1.3900
C16 H16 0.9300
C17 C18 1.3900
C17 H17 0.9300
C18 H18 0.9300
C19 C20 1.370(4)
C19 C24 1.438(4)
C19 H19 0.9300
C20 C21 1.348(4)
C20 H20 0.9300
C21 C22 1.396(4)
C21 H21 0.9300
C22 C23 1.397(4)
C22 H22 0.9300
C23 C24 1.381(4)
C23 H23 0.9300
C24 C25 1.486(4)
C25 C26 1.372(4)
C25 N3 1.404(3)
C26 N4 1.408(4)
C26 H26 0.9300
C27 N3 1.356(4)
C27 N4 1.410(4)
C27 S2 1.738(3)
C28 C31 1.436(4)
C28 C29 1.443(4)
C28 S2 1.789(3)
C29 N4 1.410(4)
C29 C30 1.531(4)
C30 H30A 0.9600
C30 H30B 0.9600
C30 H30C 0.9600
C31 C36 1.366(4)
C31 C32 1.403(4)
C32 C33 1.369(4)
C32 H32 0.9300
C33 C34 1.409(5)
C33 H33 0.9300
C34 C35 1.367(4)
C34 H34 0.9300
C35 C36 1.429(4)
C35 H35 0.9300
C36 H36 0.9300

loop_
_geom_torsion_atom_site_label_1
_geom_torsion_atom_site_label_2
_geom_torsion_atom_site_label_3
_geom_torsion_atom_site_label_4
_geom_torsion
C13 C2 C4 N2 -179.5(2)
S1 C2 C4 N2 6.6(4)
C13 C2 C4 C12 -2.0(6)
S1 C2 C4 C12 -175.9(3)
C6 C3 C5 N2 175.9(3)
N1 C3 C5 N2 -1.0(3)
C5 C3 C6 C7 146.2(3)
N1 C3 C6 C7 -37.3(4)
C5 C3 C6 C11 -34.0(5)
N1 C3 C6 C11 142.4(3)
C11 C6 C7 C8 0.1(4)
C3 C6 C7 C8 179.8(3)
C6 C7 C8 C9 0.1(5)
C7 C8 C9 C10 0.9(5)
C8 C9 C10 C11 -2.0(5)
C9 C10 C11 C6 2.2(5)
C7 C6 C11 C10 -1.2(4)
C3 C6 C11 C10 179.1(3)
C4 C2 C13 C14 -28.8(4)
S1 C2 C13 C14 145.59(15)
C4 C2 C13 C18 150.3(3)
S1 C2 C13 C18 -35.4(2)
C18 C13 C14 C15 0.0
C2 C13 C14 C15 179.0(2)
C13 C14 C15 C16 0.0
C14 C15 C16 C17 0.0
C15 C16 C17 C18 0.0
C16 C17 C18 C13 0.0
C14 C13 C18 C17 0.0
C2 C13 C18 C17 -179.1(2)
C24 C19 C20 C21 0.8(5)
C19 C20 C21 C22 0.6(5)
C20 C21 C22 C23 1.0(5)
C21 C22 C23 C24 -3.9(5)
C22 C23 C24 C19 5.2(4)
C22 C23 C24 C25 179.9(3)
C20 C19 C24 C23 -3.8(4)
C20 C19 C24 C25 -178.4(3)
C23 C24 C25 C26 -21.9(4)
C19 C24 C25 C26 152.7(3)
C23 C24 C25 N3 158.2(3)
C19 C24 C25 N3 -27.1(4)
N3 C25 C26 N4 -1.9(3)
C24 C25 C26 N4 178.2(2)
C31 C28 C29 N4 176.6(3)
S2 C28 C29 N4 -2.1(3)
C31 C28 C29 C30 2.1(4)
S2 C28 C29 C30 -176.6(2)
C29 C28 C31 C36 -43.7(4)
S2 C28 C31 C36 135.0(3)
C29 C28 C31 C32 136.0(3)
S2 C28 C31 C32 -45.3(4)
C36 C31 C32 C33 1.9(5)
C28 C31 C32 C33 -177.8(3)
C31 C32 C33 C34 -0.1(5)
C32 C33 C34 C35 -0.7(5)
C33 C34 C35 C36 -0.3(5)
C32 C31 C36 C35 -2.8(4)
C28 C31 C36 C35 176.9(3)
C34 C35 C36 C31 2.1(4)
N2 C1 N1 C3 -3.2(3)
S1 C1 N1 C3 -176.7(3)
C5 C3 N1 C1 2.8(3)
C6 C3 N1 C1 -174.3(3)
C2 C4 N2 C5 -178.8(3)
C12 C4 N2 C5 3.5(5)
C2 C4 N2 C1 -5.1(3)
C12 C4 N2 C1 177.2(3)
C3 C5 N2 C4 172.7(3)
C3 C5 N2 C1 -1.0(3)
N1 C1 N2 C4 -172.7(2)
S1 C1 N2 C4 2.3(3)
N1 C1 N2 C5 2.7(3)
S1 C1 N2 C5 177.8(2)
N4 C27 N3 C25 -1.7(3)
S2 C27 N3 C25 -179.9(2)
C26 C25 N3 C27 2.3(3)
C24 C25 N3 C27 -177.8(2)
C25 C26 N4 C27 0.8(3)
C25 C26 N4 C29 178.1(3)
N3 C27 N4 C26 0.6(3)
S2 C27 N4 C26 179.20(18)
N3 C27 N4 C29 -177.5(2)
S2 C27 N4 C29 1.1(3)
C28 C29 N4 C26 -176.6(3)
C30 C29 N4 C26 -2.6(5)
C28 C29 N4 C27 0.6(3)
C30 C29 N4 C27 174.7(3)
N1 C1 S1 C2 173.9(3)
N2 C1 S1 C2 1.0(2)
C4 C2 S1 C1 -4.7(3)
C13 C2 S1 C1 -179.2(2)
N3 C27 S2 C28 176.3(3)
N4 C27 S2 C28 -1.9(2)
C31 C28 S2 C27 -176.6(2)
C29 C28 S2 C27 2.3(2)
